data_7229935
loop_
_publ_author_name
'Yang, Wei'
'Lu, Huanchang'
'Liao, Longyu'
'Fan, Guijuan'
'Ma, Qing'
'Huang, Jinglun'

_publ_section_title
;
 Synthesis, and single crystal structure of fully-substituted
 polynitrobenzene derivatives for high-energy materials
;
_journal_issue 4
_journal_name_full 'RSC Advances'
_journal_page_first 2203
_journal_paper_doi 10.1039/C7RA13346D
_journal_volume 8
_journal_year 2018
_chemical_formula_sum 'C10 H8 N10 O4'
_chemical_formula_weight 332.26
_chemical_name_systematic
; 
 ? 
;
_space_group_crystal_system monoclinic
_space_group_IT_number 14
_space_group_name_Hall '-P 2ybc'
_space_group_name_H-M_alt 'P 1 21/c 1'
_symmetry_space_group_name_Hall '-P 2ybc'
_symmetry_space_group_name_H-M 'P 1 21/c 1'
_atom_sites_solution_hydrogens mixed
_audit_creation_method SHELXL-2013
_audit_update_record
;
2017-05-25 deposited with the CCDC.
2018-01-03 downloaded from the CCDC.
;
_cell_angle_alpha 90
_cell_angle_beta 106.328(15)
_cell_angle_gamma 90
_cell_formula_units_Z 4
_cell_length_a 8.941(3)
_cell_length_b 7.445(3)
_cell_length_c 20.759(7)
_cell_measurement_reflns_used 509
_cell_measurement_temperature 293(2)
_cell_measurement_theta_max 39.658
_cell_measurement_theta_min 4.747
_cell_volume 1326.1(8)
_computing_cell_refinement 'Bruker SMART'
_computing_data_collection 'Bruker SMART'
_computing_data_reduction 'Bruker SHELXTL'
_computing_molecular_graphics 'Bruker SHELXTL'
_computing_publication_material 'Bruker SHELXTL'
_computing_structure_refinement 'SHELXL-2013 (Sheldrick, 2013)'
_computing_structure_solution 'Bruker SHELXTL'
_diffrn_ambient_temperature 293(2)
_diffrn_measured_fraction_theta_full 0.999
_diffrn_measured_fraction_theta_max 0.999
_diffrn_measurement_device_type 'CCD area detector'
_diffrn_measurement_method 'phi and omega scans'
_diffrn_radiation_type MoK\a
_diffrn_radiation_wavelength 0.71073
_diffrn_reflns_av_R_equivalents 0.0749
_diffrn_reflns_av_unetI/netI 0.0746
_diffrn_reflns_Laue_measured_fraction_full 0.999
_diffrn_reflns_Laue_measured_fraction_max 0.999
_diffrn_reflns_limit_h_max 10
_diffrn_reflns_limit_h_min -7
_diffrn_reflns_limit_k_max 9
_diffrn_reflns_limit_k_min -8
_diffrn_reflns_limit_l_max 24
_diffrn_reflns_limit_l_min -25
_diffrn_reflns_number 7331
_diffrn_reflns_point_group_measured_fraction_full 0.999
_diffrn_reflns_point_group_measured_fraction_max 0.999
_diffrn_reflns_theta_full 25.242
_diffrn_reflns_theta_max 25.499
_diffrn_reflns_theta_min 2.045
_exptl_absorpt_coefficient_mu 0.135
_exptl_absorpt_correction_T_max 0.7456
_exptl_absorpt_correction_T_min 0.6267
_exptl_absorpt_correction_type multi-scan
_exptl_absorpt_process_details sadabs
_exptl_crystal_colour yellow
_exptl_crystal_density_diffrn 1.664
_exptl_crystal_description prismatic
_exptl_crystal_F_000 680
_exptl_crystal_size_max 0.170
_exptl_crystal_size_mid 0.130
_exptl_crystal_size_min 0.070
_refine_diff_density_max 0.245
_refine_diff_density_min -0.218
_refine_diff_density_rms 0.052
_refine_ls_extinction_method none
_refine_ls_goodness_of_fit_ref 0.974
_refine_ls_hydrogen_treatment mixed
_refine_ls_matrix_type full
_refine_ls_number_parameters 225
_refine_ls_number_reflns 2456
_refine_ls_number_restraints 0
_refine_ls_restrained_S_all 0.974
_refine_ls_R_factor_all 0.1012
_refine_ls_R_factor_gt 0.0522
_refine_ls_shift/su_max 0.000
_refine_ls_shift/su_mean 0.000
_refine_ls_structure_factor_coef Fsqd
_refine_ls_weighting_details 'w=1/[\s^2^(Fo^2^)+(0.0574P)^2^] where P=(Fo^2^+2Fc^2^)/3'
_refine_ls_weighting_scheme calc
_refine_ls_wR_factor_gt 0.1137
_refine_ls_wR_factor_ref 0.1328
_reflns_Friedel_coverage 0.000
_reflns_number_gt 1430
_reflns_number_total 2456
_reflns_threshold_expression 'I > 2\s(I)'
_cod_data_source_file c7ra13346d2.cif
_cod_data_source_block cd16469
_cod_database_code 7229935
_shelx_space_group_comment
; 
The symmetry employed for this shelxl refinement is uniquely defined 
by the following loop, which should always be used as a source of 
symmetry information in preference to the above space-group names. 
They are only intended as comments. 
;
_shelx_estimated_absorpt_t_min 0.977
_shelx_estimated_absorpt_t_max 0.991
_shelxl_version_number 2013-4

loop_
_space_group_symop_operation_xyz
'x, y, z'
'-x, y+1/2, -z+1/2'
'-x, -y, -z'
'x, -y-1/2, z-1/2'

loop_
_atom_site_label
_atom_site_type_symbol
_atom_site_fract_x
_atom_site_fract_y
_atom_site_fract_z
_atom_site_U_iso_or_equiv
_atom_site_adp_type
_atom_site_occupancy
_atom_site_site_symmetry_order
_atom_site_calc_flag
_atom_site_refinement_flags_posn
_atom_site_refinement_flags_adp
N1 N 0.6391(3) 0.1625(3) 0.13308(10) 0.0301(6) Uani 1 1 d . .
N2 N 0.5398(3) 0.0266(4) 0.13734(12) 0.0443(7) Uani 1 1 d . .
N3 N 0.6335(3) 0.1640(4) 0.23724(12) 0.0449(7) Uani 1 1 d . .
N4 N 0.4033(3) 0.2320(4) 0.02045(16) 0.0419(7) Uani 1 1 d . .
N5 N 0.4586(3) 0.3580(3) -0.10076(11) 0.0364(6) Uani 1 1 d . .
N6 N 0.7745(3) 0.3631(4) -0.10320(12) 0.0541(8) Uani 1 1 d . .
H6A H 0.8698 0.3632 -0.1045 0.065 Uiso 1 1 calc R U
H6B H 0.7015 0.3960 -0.1379 0.065 Uiso 1 1 calc R U
N7 N 1.0180(3) 0.2393(4) 0.00657(12) 0.0360(6) Uani 1 1 d . .
N8 N 0.9422(3) 0.1677(3) 0.12809(11) 0.0343(6) Uani 1 1 d . .
N9 N 1.0470(3) 0.2973(4) 0.15763(13) 0.0493(7) Uani 1 1 d . .
N10 N 1.0973(4) 0.0343(5) 0.21333(15) 0.0691(9) Uani 1 1 d . .
O1 O 0.3245(3) 0.3633(4) -0.09662(10) 0.0610(8) Uani 1 1 d . .
O2 O 0.4836(2) 0.3994(3) -0.15336(10) 0.0580(7) Uani 1 1 d . .
O3 O 1.0609(3) 0.3248(4) -0.03375(12) 0.0623(7) Uani 1 1 d . .
O4 O 1.1022(2) 0.1296(3) 0.04463(11) 0.0543(7) Uani 1 1 d . .
C1 C 0.6717(3) 0.2005(4) 0.07142(12) 0.0279(7) Uani 1 1 d . .
C2 C 0.5463(3) 0.2446(4) 0.01427(13) 0.0280(7) Uani 1 1 d . .
C3 C 0.5830(3) 0.3051(4) -0.04400(13) 0.0291(7) Uani 1 1 d . .
C4 C 0.7404(3) 0.3127(4) -0.04820(13) 0.0323(7) Uani 1 1 d . .
C5 C 0.8583(3) 0.2580(4) 0.00959(14) 0.0315(7) Uani 1 1 d . .
C6 C 0.8221(3) 0.2063(4) 0.06842(13) 0.0282(7) Uani 1 1 d . .
C7 C 0.6926(3) 0.2417(4) 0.19327(13) 0.0375(8) Uani 1 1 d . .
H7 H 0.7617 0.3380 0.2025 0.045 Uiso 1 1 calc R U
C8 C 0.5415(4) 0.0351(5) 0.20038(15) 0.0483(9) Uani 1 1 d . .
H8 H 0.4831 -0.0426 0.2188 0.058 Uiso 1 1 calc R U
C9 C 0.9759(4) 0.0148(5) 0.16200(16) 0.0512(9) Uani 1 1 d . .
H9 H 0.9202 -0.0916 0.1506 0.061 Uiso 1 1 calc R U
C10 C 1.1351(4) 0.2078(6) 0.20822(18) 0.0645(11) Uani 1 1 d . .
H10 H 1.2195 0.2609 0.2391 0.077 Uiso 1 1 calc R U
H4B H 0.332(4) 0.252(4) -0.0149(15) 0.032(9) Uiso 1 1 d . .
H4A H 0.396(4) 0.175(4) 0.0584(17) 0.053(10) Uiso 1 1 d . .

loop_
_atom_site_aniso_label
_atom_site_aniso_U_11
_atom_site_aniso_U_22
_atom_site_aniso_U_33
_atom_site_aniso_U_23
_atom_site_aniso_U_13
_atom_site_aniso_U_12
N1 0.0308(13) 0.0358(15) 0.0259(13) -0.0014(11) 0.0117(11) -0.0067(11)
N2 0.0543(17) 0.0447(17) 0.0376(15) -0.0001(13) 0.0189(13) -0.0176(14)
N3 0.0525(18) 0.0570(19) 0.0288(14) -0.0006(13) 0.0171(13) -0.0029(15)
N4 0.0258(16) 0.067(2) 0.0344(17) 0.0049(15) 0.0099(14) -0.0005(14)
N5 0.0331(16) 0.0472(17) 0.0278(14) 0.0024(12) 0.0069(12) 0.0076(12)
N6 0.0363(16) 0.096(2) 0.0338(15) 0.0174(15) 0.0157(12) 0.0033(16)
N7 0.0255(14) 0.0551(18) 0.0289(13) 0.0017(13) 0.0101(12) 0.0061(13)
N8 0.0258(14) 0.0449(17) 0.0307(13) 0.0017(12) 0.0055(11) 0.0000(12)
N9 0.0379(16) 0.063(2) 0.0392(15) -0.0058(15) -0.0022(13) -0.0061(14)
N10 0.056(2) 0.086(3) 0.0528(19) 0.0173(19) -0.0051(16) 0.0121(19)
O1 0.0272(13) 0.108(2) 0.0474(14) 0.0176(14) 0.0109(11) 0.0178(13)
O2 0.0492(15) 0.095(2) 0.0307(12) 0.0207(12) 0.0130(11) 0.0161(13)
O3 0.0394(14) 0.095(2) 0.0581(15) 0.0154(14) 0.0224(12) -0.0001(13)
O4 0.0357(14) 0.0692(17) 0.0607(15) 0.0070(13) 0.0181(12) 0.0100(12)
C1 0.0313(17) 0.0305(17) 0.0232(14) -0.0014(13) 0.0095(12) -0.0030(13)
C2 0.0283(17) 0.0277(17) 0.0291(15) -0.0036(13) 0.0098(13) -0.0015(13)
C3 0.0292(16) 0.0326(17) 0.0253(14) -0.0011(13) 0.0072(12) 0.0016(13)
C4 0.0333(17) 0.0375(18) 0.0278(15) -0.0030(14) 0.0111(13) -0.0010(14)
C5 0.0252(16) 0.0392(19) 0.0320(16) -0.0013(14) 0.0113(13) -0.0037(13)
C6 0.0265(16) 0.0302(17) 0.0275(15) -0.0026(13) 0.0072(13) 0.0020(12)
C7 0.0381(18) 0.050(2) 0.0237(15) -0.0053(14) 0.0080(14) -0.0060(15)
C8 0.059(2) 0.057(2) 0.0363(18) 0.0039(17) 0.0252(16) -0.0106(19)
C9 0.047(2) 0.050(2) 0.053(2) 0.0147(19) 0.0081(18) 0.0061(18)
C10 0.047(2) 0.087(3) 0.046(2) 0.001(2) -0.0080(18) -0.001(2)

loop_
_atom_type_symbol
_atom_type_description
_atom_type_scat_dispersion_real
_atom_type_scat_dispersion_imag
_atom_type_scat_source
C C 0.0033 0.0016 'International Tables Vol C Tables 4.2.6.8 and 6.1.1.4'
H H 0.0000 0.0000 'International Tables Vol C Tables 4.2.6.8 and 6.1.1.4'
N N 0.0061 0.0033 'International Tables Vol C Tables 4.2.6.8 and 6.1.1.4'
O O 0.0106 0.0060 'International Tables Vol C Tables 4.2.6.8 and 6.1.1.4'

loop_
_geom_angle_atom_site_label_1
_geom_angle_atom_site_label_2
_geom_angle_atom_site_label_3
_geom_angle
C7 N1 N2 109.5(2)
C7 N1 C1 130.0(2)
N2 N1 C1 120.5(2)
C8 N2 N1 101.8(2)
C7 N3 C8 102.7(2)
C2 N4 H4B 115(2)
C2 N4 H4A 115(2)
H4B N4 H4A 128(3)
O2 N5 O1 119.0(2)
O2 N5 C3 121.0(2)
O1 N5 C3 120.0(2)
C4 N6 H6A 120.0
C4 N6 H6B 120.0
H6A N6 H6B 120.0
O3 N7 O4 122.8(3)
O3 N7 C5 119.4(3)
O4 N7 C5 117.7(3)
C9 N8 N9 110.1(2)
C9 N8 C6 129.7(3)
N9 N8 C6 120.2(2)
C10 N9 N8 100.6(3)
C9 N10 C10 102.3(3)
C6 C1 N1 120.2(2)
C6 C1 C2 120.7(2)
N1 C1 C2 119.0(2)
N4 C2 C3 124.7(3)
N4 C2 C1 117.3(3)
C3 C2 C1 118.0(2)
C2 C3 N5 118.6(2)
C2 C3 C4 122.2(2)
N5 C3 C4 119.2(2)
N6 C4 C5 121.2(3)
N6 C4 C3 122.3(3)
C5 C4 C3 116.5(2)
C6 C5 C4 121.2(2)
C6 C5 N7 118.8(2)
C4 C5 N7 119.8(2)
C1 C6 C5 121.3(2)
C1 C6 N8 117.8(2)
C5 C6 N8 120.8(2)
N3 C7 N1 110.3(3)
N3 C7 H7 124.9
N1 C7 H7 124.9
N2 C8 N3 115.8(3)
N2 C8 H8 122.1
N3 C8 H8 122.1
N10 C9 N8 110.6(3)
N10 C9 H9 124.7
N8 C9 H9 124.7
N9 C10 N10 116.4(3)
N9 C10 H10 121.8
N10 C10 H10 121.8

loop_
_geom_bond_atom_site_label_1
_geom_bond_atom_site_label_2
_geom_bond_distance
N1 C7 1.342(3)
N1 N2 1.365(3)
N1 C1 1.419(3)
N2 C8 1.306(4)
N3 C7 1.311(4)
N3 C8 1.353(4)
N4 C2 1.324(4)
N4 H4B 0.84(3)
N4 H4A 0.91(3)
N5 O2 1.214(3)
N5 O1 1.227(3)
N5 C3 1.430(3)
N6 C4 1.316(3)
N6 H6A 0.8600
N6 H6B 0.8600
N7 O3 1.197(3)
N7 O4 1.234(3)
N7 C5 1.454(4)
N8 C9 1.328(4)
N8 N9 1.365(3)
N8 C6 1.422(3)
N9 C10 1.305(4)
N10 C9 1.298(4)
N10 C10 1.347(5)
C1 C6 1.365(4)
C1 C2 1.423(4)
C2 C3 1.413(4)
C3 C4 1.435(4)
C4 C5 1.416(4)
C5 C6 1.402(4)
C7 H7 0.9300
C8 H8 0.9300
C9 H9 0.9300
C10 H10 0.9300

loop_
_geom_torsion_atom_site_label_1
_geom_torsion_atom_site_label_2
_geom_torsion_atom_site_label_3
_geom_torsion_atom_site_label_4
_geom_torsion
C7 N1 N2 C8 0.0(3)
C1 N1 N2 C8 179.9(3)
C9 N8 N9 C10 -0.6(3)
C6 N8 N9 C10 -178.9(3)
C7 N1 C1 C6 53.7(4)
N2 N1 C1 C6 -126.1(3)
C7 N1 C1 C2 -121.9(3)
N2 N1 C1 C2 58.3(4)
C6 C1 C2 N4 178.5(3)
N1 C1 C2 N4 -5.9(4)
C6 C1 C2 C3 -3.9(4)
N1 C1 C2 C3 171.7(2)
N4 C2 C3 N5 0.4(4)
C1 C2 C3 N5 -177.1(3)
N4 C2 C3 C4 -178.8(3)
C1 C2 C3 C4 3.8(4)
O2 N5 C3 C2 -175.0(3)
O1 N5 C3 C2 5.4(4)
O2 N5 C3 C4 4.2(4)
O1 N5 C3 C4 -175.3(3)
C2 C3 C4 N6 177.6(3)
N5 C3 C4 N6 -1.6(4)
C2 C3 C4 C5 -0.6(4)
N5 C3 C4 C5 -179.8(3)
N6 C4 C5 C6 179.2(3)
C3 C4 C5 C6 -2.5(4)
N6 C4 C5 N7 -6.3(4)
C3 C4 C5 N7 172.0(3)
O3 N7 C5 C6 -159.7(3)
O4 N7 C5 C6 22.9(4)
O3 N7 C5 C4 25.7(4)
O4 N7 C5 C4 -151.7(3)
N1 C1 C6 C5 -174.7(2)
C2 C1 C6 C5 0.9(4)
N1 C1 C6 N8 2.0(4)
C2 C1 C6 N8 177.5(2)
C4 C5 C6 C1 2.5(4)
N7 C5 C6 C1 -172.1(3)
C4 C5 C6 N8 -174.1(3)
N7 C5 C6 N8 11.4(4)
C9 N8 C6 C1 66.7(4)
N9 N8 C6 C1 -115.5(3)
C9 N8 C6 C5 -116.7(4)
N9 N8 C6 C5 61.2(4)
C8 N3 C7 N1 -0.3(3)
N2 N1 C7 N3 0.2(3)
C1 N1 C7 N3 -179.6(3)
N1 N2 C8 N3 -0.2(4)
C7 N3 C8 N2 0.3(4)
C10 N10 C9 N8 -0.2(4)
N9 N8 C9 N10 0.5(4)
C6 N8 C9 N10 178.6(3)
N8 N9 C10 N10 0.5(4)
C9 N10 C10 N9 -0.2(5)
